data_8100978
loop_
_publ_author_name
'Fornasini, Maria L.'
'Merlo, Franco'
'Pani, Marcella'

_publ_section_title
;
Crystal structure of calcium lithium plumbide (1/1/1), CaLiPb, and 
ytterbium lithium plumbide (1/1/1), YbLiPb
;
_journal_issue 2
_journal_name_full 'Zeitschrift f\"ur Kristallographie - New Crystal Structures'
_journal_page_first 173
_journal_page_last 174
_journal_volume 216
_journal_year 2001
_chemical_formula_structural 'Ca Li Pb'
_chemical_formula_sum 'Ca Li Pb'
_chemical_formula_weight 254.21
_space_group_IT_number 187
_symmetry_cell_setting hexagonal
_symmetry_space_group_name_Hall 'P -6 2'
_symmetry_space_group_name_H-M 'P -6 m 2'
_cell_angle_alpha 90.00
_cell_angle_beta 90.00
_cell_angle_gamma 120.00
_cell_formula_units_Z 3
_cell_length_a 4.9330(10)
_cell_length_b 4.9330(10)
_cell_length_c 10.9900(10)
_cell_measurement_temperature 293(2)
_cell_volume 231.61(7)
_diffrn_ambient_temperature 293(2)
_exptl_crystal_density_diffrn 5.468
_refine_ls_R_factor_obs 0.0484
_refine_ls_wR_factor_obs 0.1239
_cod_database_code 8100978

loop_
_symmetry_equiv_pos_as_xyz
'x, y, z'
'-y, x-y, z'
'-x+y, -x, z'
'-y, -x, z'
'x, x-y, z'
'-x+y, y, z'
'x, y, -z'
'-y, x-y, -z'
'-x+y, -x, -z'
'-y, -x, -z'
'x, x-y, -z'
'-x+y, y, -z'

loop_
_atom_site_aniso_label
_atom_site_aniso_U_11
_atom_site_aniso_U_22
_atom_site_aniso_U_33
_atom_site_aniso_U_23
_atom_site_aniso_U_13
_atom_site_aniso_U_12
Ca1 0.0276(18) 0.0276(18) 0.014(2) 0.000 0.000 0.0138(9)
Ca2 0.025(2) 0.025(2) 0.009(2) 0.000 0.000 0.0125(11)
Pb1 0.0179(4) 0.0179(4) 0.0155(5) 0.000 0.000 0.0089(2)
Pb2 0.0178(5) 0.0178(5) 0.0179(7) 0.000 0.000 0.0089(2)

loop_
_atom_site_label
_atom_site_type_symbol
_atom_site_fract_x
_atom_site_fract_y
_atom_site_fract_z
_atom_site_U_iso_or_equiv
_atom_site_thermal_displace_type
_atom_site_occupancy
_atom_site_Wyckoff_symbol
_atom_site_symmetry_multiplicity
_atom_site_calc_flag
_atom_site_refinement_flags
_atom_site_disorder_group
Ca1 Ca 0.0000 0.0000 0.3342(5) 0.0231(12) Uani 1 g 2 d S .
Ca2 Ca 0.0000 0.0000 0.0000 0.0198(14) Uani 1 a 1 d S .
Li1 Li 0.6667 0.3333 0.208(7) 0.028(9) Uiso 1 i 2 d S .
Li2 Li 0.3333 0.6667 0.5000 0.028(9) Uiso 1 d 1 d S .
Pb1 Pb 0.3333 0.6667 0.15330(10) 0.0171(4) Uani 1 h 2 d S .
Pb2 Pb 0.6667 0.3333 0.5000 0.0178(4) Uani 1 f 1 d S .

loop_
_geom_bond_atom_site_label_1
_geom_bond_atom_site_label_2
_geom_bond_distance
_geom_bond_site_symmetry_2
_geom_bond_publ_flag
Ca1 Li1 3.17(3) 1_455 ?
Ca1 Li1 3.17(3) 1_445 ?
Ca1 Li1 3.17(3) . ?
Ca1 Pb2 3.381(3) 1_455 ?
Ca1 Li2 3.381(3) 1_545 ?
Ca1 Pb2 3.381(3) . ?
Ca1 Li2 3.381(3) . ?
Ca1 Pb2 3.381(3) 1_445 ?
Ca1 Li2 3.381(3) 1_445 ?
Ca1 Pb1 3.473(3) 1_545 ?
Ca1 Pb1 3.473(3) . ?
Ca1 Pb1 3.473(3) 1_445 ?
Ca1 Ca1 3.645(11) 7_556 ?
Ca1 Ca2 3.673(5) . ?
Ca2 Pb1 3.3090(7) 7_545 ?
Ca2 Pb1 3.3090(7) 1_545 ?
Ca2 Pb1 3.3091(7) 7_445 ?
Ca2 Pb1 3.3091(7) 7 ?
Ca2 Pb1 3.3091(7) 1_445 ?
Ca2 Pb1 3.3091(7) . ?
Ca2 Li1 3.65(5) 7_455 ?
Ca2 Li1 3.65(5) 7_445 ?
Ca2 Li1 3.65(5) 7 ?
Ca2 Li1 3.65(5) 1_455 ?
Ca2 Li1 3.65(5) . ?
Ca2 Li1 3.65(5) 1_445 ?
Ca2 Ca1 3.673(5) 7 ?
Li1 Pb1 2.912(15) 1_545 ?
Li1 Pb1 2.912(15) 1_655 ?
Li1 Pb1 2.912(15) . ?
Li1 Ca1 3.17(3) 1_655 ?
Li1 Ca1 3.17(3) 1_665 ?
Li1 Pb2 3.20(7) . ?
Li1 Ca2 3.65(5) 1_655 ?
Li1 Ca2 3.65(5) 1_665 ?
Li2 Pb2 2.8480(6) 1_565 ?
Li2 Pb2 2.8480(6) 1_455 ?
Li2 Pb2 2.8481(6) . ?
Li2 Ca1 3.381(3) 1_565 ?
Li2 Ca1 3.381(3) 7_566 ?
Li2 Ca1 3.381(3) 7_666 ?
Li2 Ca1 3.381(3) 7_556 ?
Li2 Ca1 3.381(3) 1_665 ?
Pb1 Li1 2.912(15) 1_565 ?
Pb1 Li1 2.912(15) 1_455 ?
Pb1 Ca2 3.3091(7) 1_565 ?
Pb1 Ca2 3.3091(7) 1_665 ?
Pb1 Pb1 3.370(2) 7 ?
Pb1 Ca1 3.473(3) 1_565 ?
Pb1 Ca1 3.473(3) 1_665 ?
Pb2 Li2 2.8480(6) 1_655 ?
Pb2 Li2 2.8480(6) 1_545 ?
Pb2 Li1 3.21(7) 7_556 ?
Pb2 Ca1 3.381(3) 1_655 ?
Pb2 Ca1 3.381(3) 7_656 ?
Pb2 Ca1 3.381(3) 7_666 ?
Pb2 Ca1 3.381(3) 1_665 ?
Pb2 Ca1 3.381(3) 7_556 ?
